data_4107680
loop_
_publ_author_name
'M. Sinan'
'M. Panda'
'A. Ghosh'
'K. Dhara'
'P. E. Fanwick'
'D. J. Chattopadhyay'
'S. Goswami'

_publ_section_title
;
 Mild Synthesis of a Family of Planar Triazinium Cations via
 Proton-Assisted Cyclization of Pyridyl Containing Azo Compounds and
 Studies on DNA Intercalation
;
_journal_name_full 'Journal of the American Chemical Society'
_journal_page_first 5185
_journal_page_last 5193
_journal_paper_doi 10.1021/ja710211u
_journal_volume 130
_journal_year 2008
_chemical_formula_moiety 'C11 H8 N3, C F3 O3 S'
_chemical_formula_sum 'C12 H8 F3 N3 O3 S'
_chemical_formula_weight 331.3
_chemical_name_systematic
; 
 ? 
;
_space_group_IT_number 14
_symmetry_cell_setting monoclinic
_symmetry_space_group_name_Hall '-P 2ybc'
_symmetry_space_group_name_H-M 'P 1 21/c 1'
_atom_sites_solution_hydrogens geom
_atom_sites_solution_primary direct
_atom_sites_solution_secondary difmap
_audit_creation_method SHELXL-97
_cell_angle_alpha 90.00
_cell_angle_beta 92.373(5)
_cell_angle_gamma 90.00
_cell_formula_units_Z 4
_cell_length_a 12.9900(9)
_cell_length_b 16.0879(13)
_cell_length_c 6.1202(4)
_cell_measurement_reflns_used 5069
_cell_measurement_temperature 150(2)
_cell_measurement_theta_max 27.9
_cell_measurement_theta_min 3.0
_cell_volume 1277.91(16)
_computing_cell_refinement 'Bruker SMART'
_computing_data_collection 'Bruker SMART'
_computing_data_reduction 'Bruker SAINT'
_computing_molecular_graphics 'Bruker SHELXTL'
_computing_publication_material 'Bruker SHELXTL'
_computing_structure_refinement 'SHELXL-97 (Sheldrick, 1997)'
_computing_structure_solution 'SHELXS-97 (Sheldrick, 1990)'
_diffrn_ambient_temperature 150(2)
_diffrn_measured_fraction_theta_full 0.985
_diffrn_measured_fraction_theta_max 0.985
_diffrn_measurement_device_type 'CCD area detector'
_diffrn_measurement_method 'phi and omega scans'
_diffrn_radiation_monochromator graphite
_diffrn_radiation_source 'fine-focus sealed tube'
_diffrn_radiation_type MoK\a
_diffrn_radiation_wavelength 0.71073
_diffrn_reflns_av_R_equivalents 0.0437
_diffrn_reflns_av_sigmaI/netI 0.0587
_diffrn_reflns_limit_h_max 17
_diffrn_reflns_limit_h_min -17
_diffrn_reflns_limit_k_max 21
_diffrn_reflns_limit_k_min -19
_diffrn_reflns_limit_l_max 8
_diffrn_reflns_limit_l_min -7
_diffrn_reflns_number 5069
_diffrn_reflns_theta_full 27.89
_diffrn_reflns_theta_max 27.89
_diffrn_reflns_theta_min 2.98
_exptl_absorpt_coefficient_mu 0.309
_exptl_absorpt_correction_T_max 0.9763
_exptl_absorpt_correction_T_min 0.9477
_exptl_absorpt_correction_type empirical
_exptl_absorpt_process_details SADABS
_exptl_crystal_colour Yellow
_exptl_crystal_density_diffrn 1.720
_exptl_crystal_description Plate
_exptl_crystal_F_000 672
_exptl_crystal_size_max 0.18
_exptl_crystal_size_mid 0.16
_exptl_crystal_size_min 0.08
_refine_diff_density_max 0.361
_refine_diff_density_min -0.343
_refine_diff_density_rms 0.070
_refine_ls_extinction_method none
_refine_ls_goodness_of_fit_ref 1.168
_refine_ls_hydrogen_treatment mixed
_refine_ls_matrix_type full
_refine_ls_number_parameters 231
_refine_ls_number_reflns 2996
_refine_ls_number_restraints 0
_refine_ls_restrained_S_all 1.168
_refine_ls_R_factor_all 0.1038
_refine_ls_R_factor_gt 0.0772
_refine_ls_shift/su_max 0.001
_refine_ls_shift/su_mean 0.000
_refine_ls_structure_factor_coef Fsqd
_refine_ls_weighting_details 'calc w=1/[\s^2^(Fo^2^)+(0.0469P)^2^+2.0970P] where P=(Fo^2^+2Fc^2^)/3'
_refine_ls_weighting_scheme calc
_refine_ls_wR_factor_gt 0.1563
_refine_ls_wR_factor_ref 0.1673
_reflns_number_gt 2367
_reflns_number_total 2996
_reflns_threshold_expression >2sigma(I)
_cod_data_source_file ja710211u-file005.cif
_cod_data_source_block xl
_cod_original_sg_symbol_H-M 'P 21/c'
_cod_database_code 4107680

loop_
_symmetry_equiv_pos_as_xyz
'x, y, z'
'-x, y+1/2, -z+1/2'
'-x, -y, -z'
'x, -y-1/2, z-1/2'

loop_
_atom_site_label
_atom_site_type_symbol
_atom_site_fract_x
_atom_site_fract_y
_atom_site_fract_z
_atom_site_U_iso_or_equiv
_atom_site_adp_type
_atom_site_occupancy
_atom_site_symmetry_multiplicity
_atom_site_calc_flag
S S 0.27008(7) -0.05497(5) 0.35546(14) 0.0345(3) Uani 1 1 d
F1 F 0.3491(2) -0.20140(15) 0.4123(4) 0.0582(7) Uani 1 1 d
F2 F 0.2773(2) -0.15067(18) 0.6936(4) 0.0628(8) Uani 1 1 d
F3 F 0.1838(2) -0.19770(15) 0.4240(5) 0.0600(7) Uani 1 1 d
O1 O 0.3681(2) -0.0213(2) 0.4256(5) 0.0576(8) Uani 1 1 d
O2 O 0.2585(2) -0.07103(18) 0.1254(4) 0.0489(7) Uani 1 1 d
O3 O 0.1845(2) -0.01372(17) 0.4484(5) 0.0474(7) Uani 1 1 d
C C 0.2698(3) -0.1563(2) 0.4776(6) 0.0383(8) Uani 1 1 d
C1 C 0.3351(3) 0.0859(2) -0.1432(6) 0.0314(7) Uani 1 1 d
C2 C 0.4396(3) 0.0869(2) -0.1474(7) 0.0394(9) Uani 1 1 d
C3 C 0.4991(3) 0.1226(3) 0.0211(7) 0.0440(9) Uani 1 1 d
C4 C 0.4504(3) 0.1573(3) 0.1937(7) 0.0429(9) Uani 1 1 d
C5 C 0.3444(3) 0.1565(2) 0.1983(6) 0.0349(8) Uani 1 1 d
N6 N 0.2991(3) 0.19212(19) 0.3769(5) 0.0405(7) Uani 1 1 d
N7 N 0.2015(3) 0.19258(19) 0.3914(5) 0.0415(8) Uani 1 1 d
C8 C 0.1384(3) 0.1589(2) 0.2259(6) 0.0346(8) Uani 1 1 d
C9 C 0.0322(3) 0.1626(2) 0.2475(7) 0.0440(10) Uani 1 1 d
C10 C -0.0330(3) 0.1316(3) 0.0871(7) 0.0464(10) Uani 1 1 d
C11 C 0.0076(3) 0.0957(2) -0.0983(7) 0.0419(9) Uani 1 1 d
C12 C 0.1120(3) 0.0908(2) -0.1227(6) 0.0332(8) Uani 1 1 d
C13 C 0.1783(3) 0.12251(19) 0.0394(5) 0.0264(7) Uani 1 1 d
N14 N 0.2858(2) 0.12111(17) 0.0284(4) 0.0302(6) Uani 1 1 d
H1 H 0.292(3) 0.057(2) -0.260(6) 0.034(10) Uiso 1 1 d
H12 H 0.135(3) 0.070(2) -0.253(6) 0.037(10) Uiso 1 1 d
H4 H 0.485(3) 0.180(3) 0.301(7) 0.039(11) Uiso 1 1 d
H2 H 0.469(3) 0.068(3) -0.263(7) 0.047(12) Uiso 1 1 d
H3 H 0.573(4) 0.124(3) 0.007(7) 0.051(12) Uiso 1 1 d
H10 H -0.103(3) 0.130(3) 0.103(7) 0.049(12) Uiso 1 1 d
H11 H -0.033(3) 0.080(3) -0.207(7) 0.049(13) Uiso 1 1 d
H9 H 0.009(3) 0.192(3) 0.381(7) 0.059(13) Uiso 1 1 d

loop_
_atom_site_aniso_label
_atom_site_aniso_U_11
_atom_site_aniso_U_22
_atom_site_aniso_U_33
_atom_site_aniso_U_23
_atom_site_aniso_U_13
_atom_site_aniso_U_12
S 0.0442(5) 0.0278(4) 0.0318(4) -0.0047(3) 0.0054(3) -0.0006(4)
F1 0.0554(15) 0.0409(13) 0.0779(18) -0.0059(12) -0.0010(13) 0.0167(12)
F2 0.086(2) 0.0631(17) 0.0391(13) 0.0135(12) -0.0003(12) 0.0061(15)
F3 0.0536(15) 0.0409(13) 0.0857(19) -0.0014(13) 0.0055(13) -0.0159(12)
O1 0.0537(18) 0.0565(19) 0.0634(19) -0.0195(15) 0.0142(15) -0.0216(15)
O2 0.071(2) 0.0427(16) 0.0340(14) 0.0001(12) 0.0066(13) 0.0053(14)
O3 0.0554(17) 0.0411(15) 0.0458(16) -0.0090(12) 0.0021(13) 0.0156(13)
C 0.043(2) 0.0326(18) 0.039(2) 0.0024(15) 0.0024(16) 0.0007(16)
C1 0.0358(19) 0.0271(16) 0.0314(17) 0.0015(14) 0.0032(14) 0.0012(14)
C2 0.043(2) 0.0355(19) 0.040(2) 0.0037(16) 0.0069(17) 0.0021(17)
C3 0.035(2) 0.041(2) 0.055(2) 0.0080(18) -0.0015(18) -0.0022(17)
C4 0.043(2) 0.038(2) 0.046(2) 0.0016(17) -0.0117(18) -0.0056(17)
C5 0.048(2) 0.0254(16) 0.0314(18) 0.0000(13) -0.0029(15) -0.0017(15)
N6 0.056(2) 0.0295(15) 0.0352(16) -0.0054(13) -0.0034(15) 0.0002(15)
N7 0.062(2) 0.0290(15) 0.0336(16) -0.0026(13) 0.0053(15) 0.0037(15)
C8 0.049(2) 0.0239(15) 0.0318(18) 0.0020(14) 0.0074(16) 0.0046(15)
C9 0.051(2) 0.0324(19) 0.050(2) 0.0022(17) 0.019(2) 0.0101(18)
C10 0.036(2) 0.041(2) 0.064(3) 0.0079(19) 0.012(2) 0.0070(18)
C11 0.041(2) 0.036(2) 0.048(2) 0.0062(17) -0.0026(18) -0.0002(17)
C12 0.040(2) 0.0281(17) 0.0322(18) -0.0007(14) 0.0045(15) 0.0016(15)
C13 0.0331(18) 0.0184(14) 0.0280(15) 0.0024(12) 0.0038(13) 0.0021(13)
N14 0.0403(16) 0.0216(13) 0.0287(14) 0.0001(11) 0.0003(12) -0.0014(12)

loop_
_atom_type_symbol
_atom_type_description
_atom_type_scat_dispersion_real
_atom_type_scat_dispersion_imag
_atom_type_scat_source
C C 0.0033 0.0016 'International Tables Vol C Tables 4.2.6.8 and 6.1.1.4'
H H 0.0000 0.0000 'International Tables Vol C Tables 4.2.6.8 and 6.1.1.4'
O O 0.0106 0.0060 'International Tables Vol C Tables 4.2.6.8 and 6.1.1.4'
F F 0.0171 0.0103 'International Tables Vol C Tables 4.2.6.8 and 6.1.1.4'
S S 0.1246 0.1234 'International Tables Vol C Tables 4.2.6.8 and 6.1.1.4'
N N 0.0061 0.0033 'International Tables Vol C Tables 4.2.6.8 and 6.1.1.4'

loop_
_geom_angle_atom_site_label_1
_geom_angle_atom_site_label_2
_geom_angle_atom_site_label_3
_geom_angle
O3 S O1 113.63(18)
O3 S O2 114.91(18)
O1 S O2 114.74(18)
O3 S C 103.95(17)
O1 S C 103.63(19)
O2 S C 104.09(17)
F2 C F3 107.8(3)
F2 C F1 108.1(3)
F3 C F1 107.8(3)
F2 C S 110.6(3)
F3 C S 111.6(3)
F1 C S 110.8(3)
C2 C1 N14 120.4(4)
C2 C1 H1 121(2)
N14 C1 H1 118(2)
C1 C2 C3 121.2(4)
C1 C2 H2 118(3)
C3 C2 H2 120(3)
C4 C3 C2 118.7(4)
C4 C3 H3 123(3)
C2 C3 H3 118(3)
C3 C4 C5 120.3(4)
C3 C4 H4 121(3)
C5 C4 H4 119(3)
C4 C5 N14 120.4(3)
C4 C5 N6 118.0(3)
N14 C5 N6 121.6(3)
N7 N6 C5 120.9(3)
N6 N7 C8 120.4(3)
N7 C8 C9 118.2(3)
N7 C8 C13 122.1(3)
C9 C8 C13 119.8(4)
C10 C9 C8 120.3(4)
C10 C9 H9 124(3)
C8 C9 H9 116(3)
C9 C10 C11 119.4(4)
C9 C10 H10 121(3)
C11 C10 H10 119(3)
C12 C11 C10 121.4(4)
C12 C11 H11 118(3)
C10 C11 H11 121(3)
C11 C12 C13 119.3(3)
C11 C12 H12 118(2)
C13 C12 H12 122(2)
C12 C13 N14 123.5(3)
C12 C13 C8 119.9(3)
N14 C13 C8 116.7(3)
C1 N14 C5 118.9(3)
C1 N14 C13 122.7(3)
C5 N14 C13 118.4(3)

loop_
_geom_bond_atom_site_label_1
_geom_bond_atom_site_label_2
_geom_bond_distance
S O3 1.433(3)
S O1 1.433(3)
S O2 1.433(3)
S C 1.794(4)
F1 C 1.334(4)
F2 C 1.325(4)
F3 C 1.330(4)
C1 C2 1.359(5)
C1 N14 1.375(4)
C1 H1 1.00(4)
C2 C3 1.387(6)
C2 H2 0.87(4)
C3 C4 1.372(6)
C3 H3 0.97(4)
C4 C5 1.379(6)
C4 H4 0.87(4)
C5 N14 1.385(4)
C5 N6 1.387(5)
N6 N7 1.275(5)
N7 C8 1.387(5)
C8 C9 1.392(5)
C8 C13 1.401(4)
C9 C10 1.364(6)
C9 H9 1.00(5)
C10 C11 1.397(6)
C10 H10 0.91(4)
C11 C12 1.372(5)
C11 H11 0.87(5)
C12 C13 1.384(5)
C12 H12 0.92(4)
C13 N14 1.401(4)

loop_
_geom_torsion_atom_site_label_1
_geom_torsion_atom_site_label_2
_geom_torsion_atom_site_label_3
_geom_torsion_atom_site_label_4
_geom_torsion
O3 S C F2 -57.6(3)
O1 S C F2 61.5(3)
O2 S C F2 -178.2(3)
O3 S C F3 62.5(3)
O1 S C F3 -178.5(3)
O2 S C F3 -58.2(3)
O3 S C F1 -177.5(3)
O1 S C F1 -58.4(3)
O2 S C F1 61.9(3)
N14 C1 C2 C3 0.6(6)
C1 C2 C3 C4 0.0(6)
C2 C3 C4 C5 -0.1(6)
C3 C4 C5 N14 -0.3(6)
C3 C4 C5 N6 179.8(4)
C4 C5 N6 N7 -179.3(3)
N14 C5 N6 N7 0.8(5)
C5 N6 N7 C8 -1.4(5)
N6 N7 C8 C9 -178.6(3)
N6 N7 C8 C13 0.8(5)
N7 C8 C9 C10 178.8(3)
C13 C8 C9 C10 -0.6(5)
C8 C9 C10 C11 0.4(6)
C9 C10 C11 C12 0.0(6)
C10 C11 C12 C13 -0.2(6)
C11 C12 C13 N14 -179.4(3)
C11 C12 C13 C8 0.1(5)
N7 C8 C13 C12 -179.1(3)
C9 C8 C13 C12 0.3(5)
N7 C8 C13 N14 0.5(5)
C9 C8 C13 N14 179.9(3)
C2 C1 N14 C5 -1.0(5)
C2 C1 N14 C13 179.3(3)
C4 C5 N14 C1 0.9(5)
N6 C5 N14 C1 -179.3(3)
C4 C5 N14 C13 -179.4(3)
N6 C5 N14 C13 0.4(5)
C12 C13 N14 C1 -1.8(5)
C8 C13 N14 C1 178.7(3)
C12 C13 N14 C5 178.5(3)
C8 C13 N14 C5 -1.0(4)

loop_
_cod_related_entry_id
_cod_related_entry_database
_cod_related_entry_code
1 ChemSpider 30660308
